data_4062870
_journal_name_full Organometallics
_journal_paper_doi 10.1021/om049726k
_journal_year 2004
_chemical_formula_moiety 'C48.50 H40 O P2 Pd '
_chemical_formula_sum 'C48.5 H40 O P2 Pd'
_chemical_formula_weight 807.20
_space_group_crystal_system monoclinic
_space_group_IT_number 15
_space_group_name_Hall '-C 2yc'
_space_group_name_H-M_alt 'C 1 2/c 1'
_cell_angle_alpha 90
_cell_angle_beta 114.485(2)
_cell_angle_gamma 90
_cell_formula_units_Z 8
_cell_length_a 45.976(2)
_cell_length_b 9.8555(5)
_cell_length_c 19.913(1)
_cell_measurement_temperature 183.2
_cell_volume 8211.5(7)
_diffrn_ambient_temperature 183.2
_exptl_crystal_density_diffrn 1.306
_refine_ls_R_factor_obs 0.0471
_refine_ls_wR_factor_obs 0.0394
_cod_depositor_comments
;
 Updating space group information and adding the symmetry operation list.

 Antanas Vaitkus,
 2018-06-14

The following automatic conversions were performed:

'_atom_site_thermal_displace_type' tag value 'Uij' was replaced with
'Uani' value 93 times.

Automatic conversion script
Id: cif_fix_values 1646 2011-03-28 12:23:43Z adriana 

===============================================================================

 Removing incorrect symmetry operators:

 loop_
 _symmetry_equiv_pos_as_xyz
 '  +x,  +y,  +z'
 '  +x,  +y,  +z'
 '  -x,  +y,1/2-z'
 '  -x,  +y,1/2-z'
 '  -x,  -y,  -z'
 '  -x,  -y,  -z'
 '  +x,  -y,1/2+z'
 '  +x,  -y,1/2+z'

 Saulius Graz\<zulis
 2012.04.26
;
_cod_original_sg_symbol_H-M 'C 2/c'
_cod_original_formula_sum 'C48.50 H40 O P2 Pd'
_cod_database_code 4062870

loop_
_space_group_symop_id
_space_group_symop_operation_xyz
1 x,y,z
2 -x,y,-z+1/2
3 -x,-y,-z
4 x,-y,z+1/2
5 x+1/2,y+1/2,z
6 -x+1/2,y+1/2,-z+1/2
7 -x+1/2,-y+1/2,-z
8 x+1/2,-y+1/2,z+1/2

loop_
_atom_site_aniso_label
_atom_site_aniso_U_11
_atom_site_aniso_U_22
_atom_site_aniso_U_33
_atom_site_aniso_U_12
_atom_site_aniso_U_13
_atom_site_aniso_U_23
Pd(1) 0.0301(3) 0.0257(4) 0.0261(3) 0.0010(4) 0.0124(3) -0.0024(4)
P(1) 0.029(1) 0.023(1) 0.024(1) 0.002(1) 0.012(1) 0.002(1)
P(2) 0.033(1) 0.029(1) 0.023(1) 0.003(1) 0.013(1) 0.001(1)
O(1) 0.079(4) 0.061(4) 0.026(3) -0.005(4) 0.025(3) 0.002(4)
C(1) 0.037(5) 0.035(5) 0.035(6) 0.002(5) 0.016(5) -0.014(4)
C(2) 0.054(7) 0.039(6) 0.027(6) -0.002(5) 0.025(6) -0.022(5)
C(3) 0.049(7) 0.040(6) 0.020(5) 0.004(5) 0.014(5) -0.006(5)
C(4) 0.057(7) 0.059(7) 0.032(6) 0.010(6) 0.015(6) 0.000(5)
C(5) 0.048(7) 0.062(8) 0.046(7) 0.013(6) -0.001(6) -0.010(6)
C(6) 0.043(8) 0.060(8) 0.057(7) -0.003(6) 0.020(7) -0.007(6)
C(7) 0.055(7) 0.056(7) 0.060(7) -0.007(6) 0.006(7) 0.007(6)
C(8) 0.047(7) 0.058(7) 0.041(7) 0.010(6) 0.008(6) 0.007(6)
C(9) 0.056(7) 0.098(9) 0.108(9) -0.008(6) 0.031(7) 0.017(7)
C(10) 0.020(5) 0.021(5) 0.024(5) 0.010(4) 0.006(4) 0.002(4)
C(11) 0.034(6) 0.022(5) 0.046(6) -0.001(5) 0.010(5) -0.001(5)
C(12) 0.063(7) 0.026(6) 0.056(7) 0.000(6) 0.024(6) 0.001(5)
C(13) 0.043(7) 0.036(7) 0.050(6) 0.012(6) 0.002(6) -0.002(5)
C(14) 0.021(6) 0.057(7) 0.047(6) 0.007(6) 0.007(5) -0.011(5)
C(15) 0.035(6) 0.029(6) 0.034(6) -0.004(5) 0.014(5) -0.012(5)
C(16) 0.035(5) 0.068(7) 0.054(6) 0.002(5) 0.023(4) -0.017(6)
C(17) 0.031(5) 0.013(4) 0.030(4) 0.001(5) 0.014(4) 0.002(5)
C(18) 0.037(6) 0.023(5) 0.040(6) -0.008(4) 0.025(5) 0.004(4)
C(19) 0.035(6) 0.041(6) 0.056(7) -0.008(5) 0.021(5) -0.013(5)
C(20) 0.055(7) 0.038(6) 0.087(8) 0.001(6) 0.054(7) 0.023(6)
C(21) 0.056(7) 0.070(7) 0.039(6) 0.000(6) 0.030(6) 0.009(5)
C(22) 0.040(5) 0.047(7) 0.042(6) -0.005(5) 0.028(5) 0.011(5)
C(23) 0.023(5) 0.016(5) 0.026(5) 0.006(5) 0.005(4) 0.006(4)
C(24) 0.035(5) 0.033(5) 0.032(5) -0.010(6) 0.016(4) -0.013(5)
C(25) 0.031(6) 0.040(7) 0.040(5) 0.013(5) 0.012(4) 0.007(5)
C(26) 0.028(6) 0.055(7) 0.043(6) 0.002(6) -0.003(5) -0.002(6)
C(27) 0.041(6) 0.035(6) 0.063(7) -0.016(5) 0.013(6) -0.011(5)
C(28) 0.032(6) 0.023(5) 0.042(6) -0.002(5) 0.009(5) 0.009(4)
C(29) 0.020(5) 0.028(5) 0.020(5) 0.002(4) 0.009(4) 0.006(4)
C(30) 0.036(5) 0.035(6) 0.022(5) -0.007(5) 0.016(4) -0.002(4)
C(31) 0.048(6) 0.040(6) 0.033(6) 0.009(5) 0.026(5) -0.006(4)
C(32) 0.041(5) 0.031(5) 0.033(5) 0.007(5) 0.017(4) -0.003(6)
C(33) 0.041(6) 0.027(5) 0.030(5) 0.002(4) 0.013(4) 0.006(4)
C(34) 0.024(5) 0.012(5) 0.029(5) 0.001(4) 0.013(4) -0.002(4)
C(35) 0.027(5) 0.030(5) 0.018(5) 0.004(5) 0.004(4) 0.004(4)
C(36) 0.040(6) 0.055(7) 0.044(6) -0.010(5) 0.026(5) -0.009(5)
C(37) 0.060(6) 0.069(7) 0.040(6) -0.030(7) 0.021(5) -0.008(7)
C(38) 0.040(6) 0.072(8) 0.037(6) -0.015(6) 0.015(5) 0.011(5)
C(39) 0.046(7) 0.069(7) 0.042(6) 0.012(6) 0.032(6) 0.014(6)
C(40) 0.060(7) 0.046(6) 0.039(6) -0.001(5) 0.031(5) -0.001(5)
C(41) 0.035(6) 0.042(6) 0.018(5) 0.010(5) 0.015(5) 0.003(4)
C(42) 0.028(6) 0.081(8) 0.043(6) -0.007(5) 0.002(5) 0.018(6)
C(43) 0.058(8) 0.113(10) 0.056(7) -0.002(7) 0.015(7) 0.042(7)
C(44) 0.039(7) 0.077(8) 0.041(7) 0.017(6) -0.004(6) 0.006(6)
C(45) 0.028(6) 0.055(7) 0.075(8) 0.003(6) 0.013(6) 0.001(6)
C(46) 0.046(7) 0.046(6) 0.051(7) 0.014(6) 0.024(6) 0.014(5)
C(47) 0.22(5) 0.25(4) 0.18(3) 0.0000 0.12(3) 0.0000
C(48) 0.65(8) 0.34(5) 0.60(8) -0.05(4) 0.61(7) 0.03(4)
C(49) 0.36(3) 0.38(3) 0.38(3) -0.25(3) 0.33(3) -0.25(3)

loop_
_atom_site_label
_atom_site_fract_x
_atom_site_fract_y
_atom_site_fract_z
_atom_site_U_iso_or_equiv
_atom_site_thermal_displace_type
_atom_site_calc_flag
_atom_site_calc_attached_atom
Pd(1) 0.11833(1) 0.24151(6) 0.18710(3) 0.0270(2) Uani ? ?
P(1) 0.11193(5) 0.1558(2) 0.0767(1) 0.0250(7) Uani ? ?
P(2) 0.13954(5) 0.0308(2) 0.2348(1) 0.0278(7) Uani ? ?
O(1) 0.1580(1) 0.2372(6) 0.3918(3) 0.054(2) Uani ? ?
C(1) 0.1252(2) 0.3557(7) 0.2843(4) 0.035(3) Uani ? ?
C(2) 0.1557(2) 0.3188(8) 0.3435(5) 0.038(3) Uani ? ?
C(3) 0.1859(2) 0.3823(8) 0.3442(4) 0.037(3) Uani ? ?
C(4) 0.2149(3) 0.3519(9) 0.4025(5) 0.051(3) Uani ? ?
C(5) 0.2429(2) 0.4061(10) 0.4047(5) 0.058(4) Uani ? ?
C(6) 0.2434(2) 0.4942(9) 0.3505(6) 0.054(4) Uani ? ?
C(7) 0.2149(3) 0.5234(9) 0.2931(5) 0.063(4) Uani ? ?
C(8) 0.1862(2) 0.4670(9) 0.2886(5) 0.052(3) Uani ? ?
C(9) 0.2741(2) 0.5559(10) 0.3559(5) 0.089(4) Uani ? ?
C(10) 0.0902(2) 0.4013(7) 0.1303(4) 0.023(3) Uani ? ?
C(11) 0.1013(2) 0.5101(8) 0.1036(4) 0.036(3) Uani ? ?
C(12) 0.0807(2) 0.6129(8) 0.0639(4) 0.048(3) Uani ? ?
C(13) 0.0490(2) 0.6094(9) 0.0511(4) 0.049(3) Uani ? ?
C(14) 0.0378(2) 0.502(1) 0.0774(4) 0.044(3) Uani ? ?
C(15) 0.0579(2) 0.3959(8) 0.1168(4) 0.033(3) Uani ? ?
C(16) 0.0440(2) 0.2740(9) 0.1388(4) 0.051(3) Uani ? ?
C(17) 0.1332(2) 0.2583(8) 0.0364(4) 0.024(2) Uani ? ?
C(18) 0.1621(2) 0.3133(7) 0.0848(4) 0.030(3) Uani ? ?
C(19) 0.1801(2) 0.3932(8) 0.0604(5) 0.043(3) Uani ? ?
C(20) 0.1686(2) 0.4221(8) -0.0146(6) 0.052(4) Uani ? ?
C(21) 0.1401(2) 0.3703(9) -0.0628(4) 0.051(3) Uani ? ?
C(22) 0.1226(2) 0.2863(7) -0.0376(4) 0.040(3) Uani ? ?
C(23) 0.0720(2) 0.1269(8) 0.0064(4) 0.023(2) Uani ? ?
C(24) 0.0535(2) 0.2342(8) -0.0326(4) 0.032(3) Uani ? ?
C(25) 0.0215(2) 0.2146(8) -0.0819(4) 0.038(3) Uani ? ?
C(26) 0.0085(2) 0.090(1) -0.0914(4) 0.048(3) Uani ? ?
C(27) 0.0262(2) -0.0187(8) -0.0521(5) 0.049(3) Uani ? ?
C(28) 0.0580(2) 0.0009(8) -0.0034(4) 0.035(3) Uani ? ?
C(29) 0.1317(1) -0.0080(7) 0.0898(4) 0.022(2) Uani ? ?
C(30) 0.1361(2) -0.0748(8) 0.0321(4) 0.030(3) Uani ? ?
C(31) 0.1524(2) -0.1965(8) 0.0454(4) 0.038(3) Uani ? ?
C(32) 0.1646(2) -0.2522(8) 0.1157(4) 0.034(2) Uani ? ?
C(33) 0.1607(2) -0.1868(8) 0.1729(4) 0.033(3) Uani ? ?
C(34) 0.1441(2) -0.0639(7) 0.1601(4) 0.021(2) Uani ? ?
C(35) 0.1088(2) -0.0578(8) 0.2525(4) 0.027(3) Uani ? ?
C(36) 0.0968(2) -0.1827(9) 0.2223(4) 0.044(3) Uani ? ?
C(37) 0.0721(2) -0.2425(9) 0.2350(4) 0.056(3) Uani ? ?
C(38) 0.0593(2) -0.180(1) 0.2780(5) 0.050(3) Uani ? ?
C(39) 0.0715(2) -0.056(1) 0.3094(4) 0.048(3) Uani ? ?
C(40) 0.0962(2) 0.0038(8) 0.2973(4) 0.045(3) Uani ? ?
C(41) 0.1766(2) -0.0100(8) 0.3136(4) 0.030(3) Uani ? ?
C(42) 0.1784(2) -0.1004(9) 0.3668(5) 0.055(3) Uani ? ?
C(43) 0.2077(3) -0.135(1) 0.4228(5) 0.078(4) Uani ? ?
C(44) 0.2347(2) -0.075(1) 0.4264(5) 0.059(4) Uani ? ?
C(45) 0.2339(2) 0.0172(9) 0.3747(6) 0.055(4) Uani ? ?
C(46) 0.2047(2) 0.0524(8) 0.3180(5) 0.046(3) Uani ? ?
C(47) 0.5000 0.030(4) 0.7500 0.20(2) Uani ? ?
C(48) 0.471(1) 0.139(4) 0.684(2) 0.41(3) Uani ? ?
C(49) 0.4485(6) 0.070(3) 0.661(2) 0.32(2) Uani ? ?
H(1) 0.1252 0.4498 0.2741 0.0424 Uani ? ?
H(2) 0.1085 0.3361 0.2988 0.0424 Uani ? ?
H(3) 0.2154 0.2937 0.4410 0.0612 Uani ? ?
H(4) 0.2625 0.3826 0.4446 0.0697 Uani ? ?
H(5) 0.2145 0.5834 0.2554 0.0752 Uani ? ?
H(6) 0.1668 0.4868 0.2473 0.0628 Uani ? ?
H(7) 0.2913 0.5233 0.3990 0.1062 Uani ? ?
H(8) 0.2776 0.5319 0.3136 0.1062 Uani ? ?
H(9) 0.2729 0.6520 0.3585 0.1062 Uani ? ?
H(10) 0.1232 0.5145 0.1125 0.0434 Uani ? ?
H(11) 0.0886 0.6862 0.0453 0.0578 Uani ? ?
H(12) 0.0350 0.6804 0.0244 0.0582 Uani ? ?
H(13) 0.0159 0.5002 0.0687 0.0531 Uani ? ?
H(14) 0.0225 0.2921 0.1306 0.0612 Uani ? ?
H(15) 0.0447 0.1978 0.1103 0.0612 Uani ? ?
H(16) 0.0562 0.2551 0.1897 0.0612 Uani ? ?
H(17) 0.1695 0.2950 0.1361 0.0366 Uani ? ?
H(18) 0.2000 0.4284 0.0941 0.0516 Uani ? ?
H(19) 0.1807 0.4781 -0.0323 0.0624 Uani ? ?
H(20) 0.1321 0.3920 -0.1138 0.0615 Uani ? ?
H(21) 0.1032 0.2476 -0.0717 0.0475 Uani ? ?
H(22) 0.0625 0.3226 -0.0259 0.0389 Uani ? ?
H(23) 0.0090 0.2894 -0.1087 0.0456 Uani ? ?
H(24) -0.0131 0.0767 -0.1255 0.0580 Uani ? ?
H(25) 0.0168 -0.1063 -0.0582 0.0590 Uani ? ?
H(26) 0.0702 -0.0742 0.0235 0.0413 Uani ? ?
H(27) 0.1278 -0.0362 -0.0159 0.0355 Uani ? ?
H(28) 0.1554 -0.2418 0.0065 0.0449 Uani ? ?
H(29) 0.1756 -0.3364 0.1246 0.0411 Uani ? ?
H(30) 0.1693 -0.2255 0.2209 0.0397 Uani ? ?
H(31) 0.1055 -0.2282 0.1926 0.0527 Uani ? ?
H(32) 0.0639 -0.3281 0.2135 0.0677 Uani ? ?
H(33) 0.0423 -0.2216 0.2861 0.0596 Uani ? ?
H(34) 0.0629 -0.0121 0.3395 0.0570 Uani ? ?
H(35) 0.1045 0.0883 0.3199 0.0535 Uani ? ?
H(36) 0.1594 -0.1403 0.3657 0.0662 Uani ? ?
H(37) 0.2087 -0.2008 0.4585 0.0937 Uani ? ?
H(38) 0.2546 -0.0979 0.4655 0.0710 Uani ? ?
H(39) 0.2531 0.0575 0.3774 0.0668 Uani ? ?
H(40) 0.2039 0.1182 0.2823 0.0556 Uani ? ?

loop_
_geom_bond_atom_site_label_1
_geom_bond_atom_site_label_2
_geom_bond_distance
_geom_bond_site_symmetry_1
_geom_bond_site_symmetry_2
_geom_bond_publ_flag
Pd(1) P(1) 2.258(2) ? ? yes
Pd(1) P(2) 2.323(2) ? ? yes
Pd(1) C(1) 2.145(7) ? ? yes
Pd(1) C(10) 2.054(7) ? ? yes
P(1) C(17) 1.807(7) ? ? yes
P(1) C(23) 1.811(7) ? ? yes
P(1) C(29) 1.818(7) ? ? yes
P(2) C(34) 1.839(7) ? ? yes
P(2) C(35) 1.818(7) ? ? yes
P(2) C(41) 1.820(7) ? ? yes
O(1) C(2) 1.225(8) ? ? yes
C(1) C(2) 1.454(10) ? ? yes
C(2) C(3) 1.52(1) ? ? yes
C(3) C(4) 1.390(10) ? ? yes
C(3) C(8) 1.391(10) ? ? yes
C(4) C(5) 1.38(1) ? ? yes
C(5) C(6) 1.39(1) ? ? yes
C(6) C(7) 1.37(1) ? ? yes
C(6) C(9) 1.50(1) ? ? yes
C(7) C(8) 1.40(1) ? ? yes
C(10) C(11) 1.384(9) ? ? yes
C(10) C(15) 1.398(9) ? ? yes
C(11) C(12) 1.388(10) ? ? yes
C(12) C(13) 1.373(10) ? ? yes
C(13) C(14) 1.368(10) ? ? yes
C(14) C(15) 1.403(10) ? ? yes
C(15) C(16) 1.508(10) ? ? yes
C(17) C(18) 1.388(8) ? ? yes
C(17) C(22) 1.375(9) ? ? yes
C(18) C(19) 1.369(9) ? ? yes
C(19) C(20) 1.39(1) ? ? yes
C(20) C(21) 1.36(1) ? ? yes
C(21) C(22) 1.384(9) ? ? yes
C(23) C(24) 1.377(8) ? ? yes
C(23) C(28) 1.375(9) ? ? yes
C(24) C(25) 1.404(9) ? ? yes
C(25) C(26) 1.345(10) ? ? yes
C(26) C(27) 1.38(1) ? ? yes
C(27) C(28) 1.393(9) ? ? yes
C(29) C(30) 1.408(8) ? ? yes
C(29) C(34) 1.389(8) ? ? yes
C(30) C(31) 1.381(9) ? ? yes
C(31) C(32) 1.388(9) ? ? yes
C(32) C(33) 1.384(9) ? ? yes
C(33) C(34) 1.398(8) ? ? yes
C(35) C(36) 1.380(9) ? ? yes
C(35) C(40) 1.389(9) ? ? yes
C(36) C(37) 1.395(9) ? ? yes
C(37) C(38) 1.37(1) ? ? yes
C(38) C(39) 1.380(10) ? ? yes
C(39) C(40) 1.388(10) ? ? yes
C(41) C(42) 1.359(9) ? ? yes
C(41) C(46) 1.402(9) ? ? yes
C(42) C(43) 1.39(1) ? ? yes
C(43) C(44) 1.35(1) ? ? yes
C(44) C(45) 1.36(1) ? ? yes
C(45) C(46) 1.39(1) ? ? yes
C(47) C(48) 1.79(5) ? ? yes
C(47) C(48) 1.79(5) ? ? yes
C(48) C(49) 1.17(4) ? ? yes
